data_2233031
loop_
_publ_author_name
'Xiao, Yunyun'
'Shen, Xiaoping'
'Li, Yizhi'

_publ_section_title
;
 Bis[<i>N</i>-(pyridin-2-ylcarbonyl)pyridine-2-carboximidato-\k^3^<i>N</i>,<i>N</i>',<i>N</i>'']iron(III)
 tris(cyanido-\k<i>C</i>)[<i>N</i>-(pyridin-2-ylcarbonyl)pyridine-2-carboximidato-\k^3^<i>N</i>,<i>N</i>',<i>N</i>'']ferrate(III)
 monohydrate
;
_journal_coeditor_code YK2026
_journal_issue 12
_journal_name_full 'Acta Crystallographica Section E'
_journal_page_first m1734
_journal_paper_doi 10.1107/S1600536811046800
_journal_volume 67
_journal_year 2011
_chemical_formula_iupac '[Fe (C12 H8 N3 O2)2] [Fe (C12 H8 N3 O2) (C N)3], H2 O'
_chemical_formula_moiety 'C24 H16 Fe N6 O4 +, C15 H8 Fe N6 O2 -, H2 O'
_chemical_formula_sum 'C39 H26 Fe2 N12 O7'
_chemical_formula_weight 886.42
_chemical_name_systematic
;
Bis[<i>N</i>-(pyridin-2-ylcarbonyl)pyridine-2-carboximidato-
\k^3^<i>N</i>,<i>N</i>',<i>N</i>'']iron(III)
tris(cyanido-\k<i>C</i>)[<i>N</i>-(pyridin-2-ylcarbonyl)pyridine-2-
carboximidato-\k^3^<i>N</i>,<i>N</i>',<i>N</i>'']ferrate(III) monohydrate
;
_space_group_IT_number 2
_symmetry_cell_setting triclinic
_symmetry_space_group_name_Hall '-P 1'
_symmetry_space_group_name_H-M 'P -1'
_atom_sites_solution_hydrogens geom
_atom_sites_solution_primary direct
_atom_sites_solution_secondary difmap
_audit_creation_method SHELXL-97
_cell_angle_alpha 98.154(2)
_cell_angle_beta 99.645(3)
_cell_angle_gamma 104.558(2)
_cell_formula_units_Z 2
_cell_length_a 9.6116(12)
_cell_length_b 14.2025(13)
_cell_length_c 15.1032(16)
_cell_measurement_reflns_used 3763
_cell_measurement_temperature 291(2)
_cell_measurement_theta_max 25.12
_cell_measurement_theta_min 2.11
_cell_volume 1930.4(4)
_computing_cell_refinement 'CrystalClear (Rigaku, 2008)'
_computing_data_collection 'CrystalClear (Rigaku, 2008)'
_computing_data_reduction 'CrystalClear (Rigaku, 2008)r'
_computing_molecular_graphics 'DIAMOND (Brandenburg, 2006)'
_computing_publication_material 'SHELXTL (Sheldrick, 2008)'
_computing_structure_refinement 'SHELXL97 (Sheldrick, 2008)'
_computing_structure_solution 'SHELXS97 (Sheldrick, 2008)'
_diffrn_ambient_temperature 291(2)
_diffrn_measured_fraction_theta_full 0.986
_diffrn_measured_fraction_theta_max 0.986
_diffrn_measurement_device_type 'Rigaku CCD area-detector'
_diffrn_measurement_method '\f and \w scans'
_diffrn_radiation_monochromator graphite
_diffrn_radiation_source 'fine-focus sealed tube'
_diffrn_radiation_type MoK\a
_diffrn_radiation_wavelength 0.71073
_diffrn_reflns_av_R_equivalents 0.0294
_diffrn_reflns_av_sigmaI/netI 0.0336
_diffrn_reflns_limit_h_max 11
_diffrn_reflns_limit_h_min -11
_diffrn_reflns_limit_k_max 17
_diffrn_reflns_limit_k_min -14
_diffrn_reflns_limit_l_max 17
_diffrn_reflns_limit_l_min -18
_diffrn_reflns_number 18046
_diffrn_reflns_theta_full 25.32
_diffrn_reflns_theta_max 25.32
_diffrn_reflns_theta_min 3.00
_diffrn_standards_number 0
_exptl_absorpt_coefficient_mu 0.819
_exptl_absorpt_correction_T_max 0.8403
_exptl_absorpt_correction_T_min 0.8031
_exptl_absorpt_correction_type multi-scan
_exptl_absorpt_process_details '(ABSCOR; Higashi, 1995)'
_exptl_crystal_colour red
_exptl_crystal_density_diffrn 1.525
_exptl_crystal_density_method 'not measured'
_exptl_crystal_description prism
_exptl_crystal_F_000 904
_exptl_crystal_size_max 0.28
_exptl_crystal_size_mid 0.24
_exptl_crystal_size_min 0.22
_refine_diff_density_max 0.633
_refine_diff_density_min -0.611
_refine_ls_extinction_method none
_refine_ls_goodness_of_fit_ref 1.096
_refine_ls_hydrogen_treatment constr
_refine_ls_matrix_type full
_refine_ls_number_parameters 562
_refine_ls_number_reflns 6943
_refine_ls_number_restraints 1
_refine_ls_restrained_S_all 1.096
_refine_ls_R_factor_all 0.0688
_refine_ls_R_factor_gt 0.0560
_refine_ls_shift/su_max 0.000
_refine_ls_shift/su_mean 0.000
_refine_ls_structure_factor_coef Fsqd
_refine_ls_weighting_details 'calc w=1/[\s^2^(Fo^2^)+(0.06P)^2^+1.99P] where P=(Fo^2^+2Fc^2^)/3'
_refine_ls_weighting_scheme calc
_refine_ls_wR_factor_gt 0.1267
_refine_ls_wR_factor_ref 0.1315
_reflns_number_gt 6052
_reflns_number_total 6943
_reflns_threshold_expression I>2\s(I)
_cod_data_source_file yk2026.cif
_cod_data_source_block I
_cod_database_code 2233031
_cod_database_fobs_code 2233031

loop_
_symmetry_equiv_pos_as_xyz
'x, y, z'
'-x, -y, -z'

loop_
_atom_site_type_symbol
_atom_site_label
_atom_site_fract_x
_atom_site_fract_y
_atom_site_fract_z
_atom_site_U_iso_or_equiv
_atom_site_adp_type
_atom_site_calc_flag
_atom_site_refinement_flags
_atom_site_occupancy
_atom_site_symmetry_multiplicity
C C1 0.1550(4) 0.5880(3) 0.2213(3) 0.0390(8) Uani d . 1 1
H H1 0.1786 0.6021 0.1665 0.047 Uiso calc R 1 1
C C2 0.0448(4) 0.6193(3) 0.2510(3) 0.0438(9) Uani d . 1 1
H H2 -0.0021 0.6576 0.2185 0.053 Uiso calc R 1 1
C C3 0.0037(4) 0.5941(3) 0.3286(3) 0.0450(9) Uani d . 1 1
H H3 -0.0770 0.6107 0.3456 0.054 Uiso calc R 1 1
C C4 0.0787(4) 0.5453(3) 0.3816(3) 0.0408(8) Uani d . 1 1
H H4 0.0568 0.5324 0.4372 0.049 Uiso calc R 1 1
C C5 0.1900(4) 0.5159(3) 0.3475(3) 0.0397(8) Uani d . 1 1
C C6 0.2753(4) 0.4547(3) 0.3944(3) 0.0414(8) Uani d . 1 1
C C7 0.4915(4) 0.3953(2) 0.3852(2) 0.0382(8) Uani d . 1 1
C C8 0.5828(4) 0.3863(3) 0.3157(2) 0.0418(8) Uani d . 1 1
C C9 0.6924(4) 0.3396(3) 0.3248(2) 0.0400(8) Uani d . 1 1
H H9 0.7134 0.3133 0.3768 0.048 Uiso calc R 1 1
C C10 0.7703(4) 0.3318(3) 0.2579(3) 0.0431(9) Uani d . 1 1
H H10 0.8507 0.3064 0.2676 0.052 Uiso calc R 1 1
C C11 0.7332(4) 0.3601(3) 0.1778(3) 0.0476(9) Uani d . 1 1
H H11 0.7813 0.3504 0.1302 0.057 Uiso calc R 1 1
C C12 0.6182(4) 0.4051(3) 0.1698(2) 0.0419(8) Uani d . 1 1
H H12 0.5937 0.4292 0.1169 0.050 Uiso calc R 1 1
C C13 0.6159(4) 0.6490(3) 0.3617(2) 0.0376(8) Uani d . 1 1
H H13 0.5935 0.6199 0.4108 0.045 Uiso calc R 1 1
C C14 0.7276(4) 0.7360(3) 0.3758(2) 0.0393(8) Uani d . 1 1
H H14 0.7752 0.7671 0.4355 0.047 Uiso calc R 1 1
C C15 0.7696(4) 0.7769(3) 0.3067(3) 0.0482(9) Uani d . 1 1
H H15 0.8500 0.8327 0.3173 0.058 Uiso calc R 1 1
C C16 0.6909(4) 0.7344(3) 0.2202(3) 0.0530(10) Uani d . 1 1
H H16 0.7148 0.7638 0.1715 0.064 Uiso calc R 1 1
C C17 0.5797(4) 0.6510(3) 0.2040(2) 0.0401(8) Uani d . 1 1
C C18 0.4896(3) 0.5990(2) 0.1128(2) 0.0331(7) Uani d . 1 1
C C19 0.2682(4) 0.4607(3) 0.0464(2) 0.0400(8) Uani d . 1 1
C C20 0.1788(4) 0.3704(3) 0.0731(2) 0.0382(8) Uani d . 1 1
C C21 0.0660(4) 0.3025(3) 0.0180(3) 0.0494(10) Uani d . 1 1
H H21 0.0379 0.3095 -0.0421 0.059 Uiso calc R 1 1
C C22 -0.0153(4) 0.2170(3) 0.0490(3) 0.0536(11) Uani d . 1 1
H H22 -0.0953 0.1690 0.0108 0.064 Uiso calc R 1 1
C C23 0.0318(4) 0.2118(3) 0.1349(2) 0.0433(9) Uani d . 1 1
H H23 -0.0168 0.1587 0.1582 0.052 Uiso calc R 1 1
C C24 0.1537(4) 0.2843(3) 0.1922(2) 0.0384(8) Uani d . 1 1
H H24 0.1832 0.2772 0.2522 0.046 Uiso calc R 1 1
C C25 0.7555(4) 0.1371(3) 0.6227(3) 0.0475(9) Uani d . 1 1
H H25 0.8535 0.1462 0.6497 0.057 Uiso calc R 1 1
C C26 0.7204(4) 0.1721(3) 0.5429(2) 0.0420(8) Uani d . 1 1
H H26 0.7948 0.2046 0.5165 0.050 Uiso calc R 1 1
C C27 0.5740(4) 0.1584(3) 0.5024(3) 0.0492(10) Uani d . 1 1
H H27 0.5505 0.1818 0.4490 0.059 Uiso calc R 1 1
C C28 0.4628(4) 0.1098(3) 0.5417(3) 0.0457(9) Uani d . 1 1
H H28 0.3648 0.1006 0.5147 0.055 Uiso calc R 1 1
C C29 0.4979(4) 0.0747(2) 0.6215(2) 0.0348(7) Uani d . 1 1
C C30 0.3941(4) 0.0205(3) 0.6703(2) 0.0408(8) Uani d . 1 1
C C31 0.3943(4) -0.0594(3) 0.8027(3) 0.0455(9) Uani d . 1 1
C C32 0.5023(4) -0.0738(3) 0.8766(2) 0.0395(8) Uani d . 1 1
C C33 0.4645(4) -0.1290(3) 0.9454(3) 0.0423(9) Uani d . 1 1
H H33 0.3681 -0.1641 0.9439 0.051 Uiso calc R 1 1
C C34 0.5839(4) -0.1271(3) 1.0165(3) 0.0394(8) Uani d . 1 1
H H34 0.5654 -0.1487 1.0699 0.047 Uiso calc R 1 1
C C35 0.7131(4) -0.0965(3) 1.0072(3) 0.0404(8) Uani d . 1 1
H H35 0.7883 -0.1092 1.0469 0.048 Uiso calc R 1 1
C C36 0.7472(4) -0.0450(3) 0.9407(2) 0.0400(8) Uani d . 1 1
H H36 0.8457 -0.0161 0.9414 0.048 Uiso calc R 1 1
C C37 0.6896(4) 0.1629(3) 0.8446(2) 0.0395(8) Uani d . 1 1
C C38 0.8851(4) 0.0780(3) 0.8024(2) 0.0398(8) Uani d . 1 1
C C39 0.6958(4) -0.0899(3) 0.7025(3) 0.0420(8) Uani d . 1 1
Fe Fe1 0.38487(6) 0.47999(4) 0.23489(3) 0.03707(15) Uani d . 1 1
Fe Fe2 0.67373(5) 0.03413(4) 0.77245(4) 0.03803(15) Uani d . 1 1
N N1 0.2297(3) 0.5375(2) 0.2693(2) 0.0386(7) Uani d . 1 1
N N2 0.3856(3) 0.4435(2) 0.3520(2) 0.0390(7) Uani d . 1 1
N N3 0.5435(3) 0.4141(2) 0.23525(19) 0.0354(6) Uani d . 1 1
N N4 0.5388(3) 0.6062(2) 0.27491(19) 0.0363(6) Uani d . 1 1
N N5 0.3787(3) 0.5174(2) 0.11802(19) 0.0368(6) Uani d . 1 1
N N6 0.2278(3) 0.3621(2) 0.16414(19) 0.0358(6) Uani d . 1 1
N N7 0.6443(3) 0.0884(2) 0.6620(2) 0.0388(7) Uani d . 1 1
N N8 0.4650(3) -0.0055(2) 0.7452(2) 0.0421(7) Uani d . 1 1
N N9 0.6479(3) -0.0345(2) 0.8762(2) 0.0425(7) Uani d . 1 1
N N10 0.7025(3) 0.2397(2) 0.8813(2) 0.0392(7) Uani d . 1 1
N N11 1.0150(3) 0.1090(2) 0.8213(2) 0.0432(7) Uani d . 1 1
N N12 0.7123(3) -0.1607(2) 0.6665(2) 0.0424(7) Uani d . 1 1
O O1 0.2532(3) 0.43098(18) 0.46654(17) 0.0423(6) Uani d . 1 1
O O2 0.5156(3) 0.37206(17) 0.45674(16) 0.0384(6) Uani d . 1 1
O O3 0.5171(3) 0.62797(19) 0.04174(17) 0.0434(6) Uani d . 1 1
O O4 0.2354(3) 0.47773(19) -0.03012(17) 0.0484(7) Uani d . 1 1
O O5 0.2636(3) 0.00215(18) 0.64104(17) 0.0413(6) Uani d . 1 1
O O6 0.2625(3) -0.09010(18) 0.79723(17) 0.0419(6) Uani d . 1 1
O O7 1.0200(6) 0.6983(5) 0.5415(4) 0.0416(19) Uani d P 0.401(7) 1
H H7D 0.9470 0.6556 0.5664 0.050 Uiso d PR 0.401(7) 1
H H7A 0.9659 0.7370 0.5352 0.050 Uiso d PR 0.401(7) 1
O O8 0.0047(9) 0.8413(6) 0.6309(6) 0.058(3) Uani d P 0.322(7) 1
H H8A -0.0198 0.8312 0.6810 0.069 Uiso d PR 0.322(7) 1
H H8B 0.0875 0.8849 0.6421 0.069 Uiso d PR 0.322(7) 1
O O9 -0.0225(9) 0.0250(6) 0.5151(6) 0.042(3) Uani d P 0.277(6) 1
H H9A 0.0440 0.0053 0.5451 0.050 Uiso d PR 0.277(6) 1
H H9B 0.0062 0.0784 0.4956 0.050 Uiso d PR 0.277(6) 1

loop_
_atom_site_aniso_label
_atom_site_aniso_U_11
_atom_site_aniso_U_22
_atom_site_aniso_U_33
_atom_site_aniso_U_12
_atom_site_aniso_U_13
_atom_site_aniso_U_23
C1 0.043(2) 0.0382(19) 0.044(2) 0.0177(16) 0.0144(16) 0.0162(16)
C2 0.045(2) 0.045(2) 0.048(2) 0.0183(17) 0.0137(17) 0.0134(17)
C3 0.0360(19) 0.051(2) 0.047(2) 0.0140(17) 0.0061(16) 0.0066(18)
C4 0.045(2) 0.0350(18) 0.043(2) 0.0060(16) 0.0128(16) 0.0119(15)
C5 0.0242(16) 0.0396(19) 0.051(2) -0.0031(14) 0.0082(15) 0.0149(16)
C6 0.039(2) 0.0323(18) 0.048(2) -0.0011(15) 0.0074(17) 0.0155(16)
C7 0.046(2) 0.0321(17) 0.0335(19) 0.0112(15) 0.0003(15) 0.0048(14)
C8 0.042(2) 0.042(2) 0.0373(19) 0.0109(16) 0.0001(16) 0.0048(15)
C9 0.050(2) 0.0384(19) 0.0352(19) 0.0128(16) 0.0113(16) 0.0138(15)
C10 0.047(2) 0.0387(19) 0.045(2) 0.0148(17) 0.0105(17) 0.0098(16)
C11 0.052(2) 0.050(2) 0.041(2) 0.0107(18) 0.0165(18) 0.0052(17)
C12 0.0341(18) 0.049(2) 0.0373(19) 0.0028(16) 0.0054(15) 0.0115(16)
C13 0.047(2) 0.0344(18) 0.0318(18) 0.0128(16) 0.0126(15) 0.0021(14)
C14 0.049(2) 0.0341(18) 0.0343(18) 0.0173(16) 0.0054(16) 0.0000(14)
C15 0.044(2) 0.046(2) 0.043(2) -0.0012(17) 0.0067(17) -0.0007(17)
C16 0.045(2) 0.057(2) 0.041(2) -0.0077(19) -0.0025(17) 0.0113(18)
C17 0.044(2) 0.0381(19) 0.0361(19) 0.0073(16) 0.0102(16) 0.0056(15)
C18 0.0288(16) 0.0315(17) 0.0397(19) 0.0094(14) 0.0051(14) 0.0108(14)
C19 0.0319(18) 0.046(2) 0.0382(19) 0.0000(15) 0.0065(15) 0.0156(16)
C20 0.0391(19) 0.0354(18) 0.0351(18) 0.0006(15) 0.0071(15) 0.0099(15)
C21 0.0355(19) 0.047(2) 0.054(2) -0.0033(16) -0.0108(17) 0.0239(18)
C22 0.049(2) 0.043(2) 0.047(2) -0.0135(18) -0.0129(18) 0.0144(18)
C23 0.0279(17) 0.053(2) 0.041(2) -0.0017(16) 0.0036(15) 0.0118(17)
C24 0.0300(17) 0.046(2) 0.0337(18) 0.0002(15) 0.0013(14) 0.0153(15)
C25 0.0364(19) 0.054(2) 0.046(2) 0.0009(17) 0.0013(16) 0.0196(18)
C26 0.0396(19) 0.0387(19) 0.0385(19) -0.0039(15) 0.0027(16) 0.0117(16)
C27 0.048(2) 0.0340(19) 0.044(2) -0.0158(17) -0.0093(17) 0.0110(16)
C28 0.0366(19) 0.051(2) 0.043(2) 0.0137(17) -0.0078(16) 0.0066(17)
C29 0.0395(18) 0.0233(15) 0.0383(18) 0.0101(14) -0.0045(15) 0.0077(13)
C30 0.036(2) 0.044(2) 0.0392(19) 0.0151(16) -0.0025(16) 0.0021(16)
C31 0.0298(19) 0.048(2) 0.049(2) -0.0023(16) -0.0001(16) 0.0144(18)
C32 0.0388(19) 0.0353(18) 0.043(2) 0.0045(15) 0.0073(16) 0.0153(15)
C33 0.0361(19) 0.0361(18) 0.046(2) -0.0071(15) 0.0068(16) 0.0138(16)
C34 0.043(2) 0.0379(18) 0.047(2) 0.0179(16) 0.0142(16) 0.0225(16)
C35 0.0364(19) 0.044(2) 0.046(2) 0.0155(16) 0.0126(16) 0.0154(17)
C36 0.0347(18) 0.0400(19) 0.040(2) 0.0050(15) 0.0004(15) 0.0102(16)
C37 0.0376(19) 0.038(2) 0.0346(18) -0.0028(15) 0.0112(15) 0.0016(16)
C38 0.0336(19) 0.048(2) 0.0309(18) -0.0017(16) 0.0033(14) 0.0135(15)
C39 0.042(2) 0.041(2) 0.041(2) 0.0155(17) -0.0052(16) 0.0090(17)
Fe1 0.0397(3) 0.0324(3) 0.0388(3) 0.0091(2) 0.0052(2) 0.0116(2)
Fe2 0.0321(3) 0.0352(3) 0.0431(3) 0.0053(2) -0.0012(2) 0.0143(2)
N1 0.0465(17) 0.0322(15) 0.0396(16) 0.0128(13) 0.0112(13) 0.0097(13)
N2 0.0555(19) 0.0277(14) 0.0374(16) 0.0146(13) 0.0101(14) 0.0122(12)
N3 0.0400(16) 0.0307(14) 0.0310(15) 0.0077(12) 0.0023(12) 0.0013(11)
N4 0.0395(16) 0.0348(15) 0.0333(15) 0.0111(12) 0.0018(12) 0.0077(12)
N5 0.0340(15) 0.0416(16) 0.0317(15) 0.0039(13) 0.0054(12) 0.0112(12)
N6 0.0437(16) 0.0303(14) 0.0325(15) 0.0055(12) 0.0109(13) 0.0086(12)
N7 0.0421(17) 0.0344(15) 0.0377(16) 0.0062(13) 0.0032(13) 0.0140(12)
N8 0.0297(15) 0.0483(18) 0.0431(17) 0.0058(13) -0.0033(13) 0.0137(14)
N9 0.0295(15) 0.0454(17) 0.0415(17) -0.0056(13) -0.0046(13) 0.0155(14)
N10 0.0435(17) 0.0392(17) 0.0380(16) 0.0100(13) 0.0139(13) 0.0144(14)
N11 0.0376(18) 0.0438(17) 0.0417(17) -0.0027(14) 0.0083(14) 0.0128(14)
N12 0.0400(17) 0.0442(18) 0.0394(17) 0.0157(14) -0.0087(13) 0.0093(14)
O1 0.0443(14) 0.0417(14) 0.0440(15) 0.0134(11) 0.0117(12) 0.0133(12)
O2 0.0415(13) 0.0382(13) 0.0331(13) 0.0117(11) -0.0033(10) 0.0115(10)
O3 0.0399(14) 0.0462(14) 0.0389(14) 0.0025(11) 0.0037(11) 0.0146(11)
O4 0.0452(15) 0.0468(15) 0.0393(14) 0.0009(12) -0.0175(11) 0.0166(12)
O5 0.0393(14) 0.0379(13) 0.0449(14) 0.0123(11) -0.0044(11) 0.0150(11)
O6 0.0384(14) 0.0379(13) 0.0455(14) -0.0001(11) 0.0125(11) 0.0105(11)
O7 0.021(3) 0.050(4) 0.044(4) 0.002(3) -0.005(2) 0.009(3)
O8 0.041(5) 0.054(5) 0.066(6) -0.013(4) 0.013(4) 0.016(4)
O9 0.031(5) 0.040(6) 0.042(6) 0.003(4) -0.010(4) 0.003(4)

loop_
_atom_type_symbol
_atom_type_description
_atom_type_scat_dispersion_real
_atom_type_scat_dispersion_imag
_atom_type_scat_source
C C 0.0033 0.0016 'International Tables Vol C Tables 4.2.6.8 and 6.1.1.4'
H H 0.0000 0.0000 'International Tables Vol C Tables 4.2.6.8 and 6.1.1.4'
Fe Fe 0.3463 0.8444 'International Tables Vol C Tables 4.2.6.8 and 6.1.1.4'
N N 0.0061 0.0033 'International Tables Vol C Tables 4.2.6.8 and 6.1.1.4'
O O 0.0106 0.0060 'International Tables Vol C Tables 4.2.6.8 and 6.1.1.4'

loop_
_geom_angle_atom_site_label_1
_geom_angle_atom_site_label_2
_geom_angle_atom_site_label_3
_geom_angle_site_symmetry_1
_geom_angle
N1 C1 C2 . 121.5(3)
N1 C1 H1 . 119.3
C2 C1 H1 . 119.3
C1 C2 C3 . 119.7(4)
C1 C2 H2 . 120.2
C3 C2 H2 . 120.2
C2 C3 C4 . 121.3(4)
C2 C3 H3 . 119.4
C4 C3 H3 . 119.4
C3 C4 C5 . 115.8(3)
C3 C4 H4 . 122.1
C5 C4 H4 . 122.1
N1 C5 C4 . 123.8(3)
N1 C5 C6 . 114.0(3)
C4 C5 C6 . 122.2(3)
O1 C6 N2 . 127.6(3)
O1 C6 C5 . 121.4(3)
N2 C6 C5 . 110.5(3)
O2 C7 N2 . 128.9(3)
O2 C7 C8 . 123.1(3)
N2 C7 C8 . 107.8(3)
N3 C8 C9 . 118.6(3)
N3 C8 C7 . 117.9(3)
C9 C8 C7 . 122.9(3)
C10 C9 C8 . 120.3(3)
C10 C9 H9 . 119.9
C8 C9 H9 . 119.9
C11 C10 C9 . 121.3(4)
C11 C10 H10 . 119.3
C9 C10 H10 . 119.3
C10 C11 C12 . 116.7(4)
C10 C11 H11 . 121.6
C12 C11 H11 . 121.6
N3 C12 C11 . 122.0(3)
N3 C12 H12 . 119.0
C11 C12 H12 . 119.0
N4 C13 C14 . 119.3(3)
N4 C13 H13 . 120.3
C14 C13 H13 . 120.3
C15 C14 C13 . 122.3(3)
C15 C14 H14 . 118.8
C13 C14 H14 . 118.8
C14 C15 C16 . 117.9(4)
C14 C15 H15 . 121.1
C16 C15 H15 . 121.1
C17 C16 C15 . 121.4(4)
C17 C16 H16 . 119.3
C15 C16 H16 . 119.3
C16 C17 N4 . 121.0(3)
C16 C17 C18 . 125.2(3)
N4 C17 C18 . 113.8(3)
O3 C18 N5 . 126.7(3)
O3 C18 C17 . 121.3(3)
N5 C18 C17 . 112.0(3)
O4 C19 N5 . 128.0(3)
O4 C19 C20 . 120.3(3)
N5 C19 C20 . 111.7(3)
C21 C20 N6 . 121.3(3)
C21 C20 C19 . 124.9(3)
N6 C20 C19 . 113.7(3)
C20 C21 C22 . 121.7(3)
C20 C21 H21 . 119.2
C22 C21 H21 . 119.2
C23 C22 C21 . 115.6(3)
C23 C22 H22 . 122.2
C21 C22 H22 . 122.2
C22 C23 C24 . 121.9(3)
C22 C23 H23 . 119.1
C24 C23 H23 . 119.1
N6 C24 C23 . 122.5(3)
N6 C24 H24 . 118.7
C23 C24 H24 . 118.7
C26 C25 N7 . 120.0(3)
C26 C25 H25 . 120.0
N7 C25 H25 . 120.0
C25 C26 C27 . 120.0(3)
C25 C26 H26 . 120.0
C27 C26 H26 . 120.0
C28 C27 C26 . 120.0(3)
C28 C27 H27 . 120.0
C26 C27 H27 . 120.0
C27 C28 C29 . 120.0(3)
C27 C28 H28 . 120.0
C29 C28 H28 . 120.0
C28 C29 N7 . 120.0(3)
C28 C29 C30 . 126.7(3)
N7 C29 C30 . 113.3(3)
O5 C30 N8 . 128.4(4)
O5 C30 C29 . 119.7(3)
N8 C30 C29 . 111.8(3)
O6 C31 N8 . 127.4(3)
O6 C31 C32 . 122.3(3)
N8 C31 C32 . 110.3(3)
N9 C32 C33 . 119.0(3)
N9 C32 C31 . 116.9(3)
C33 C32 C31 . 124.0(3)
C34 C33 C32 . 115.8(3)
C34 C33 H33 . 122.1
C32 C33 H33 . 122.1
C35 C34 C33 . 120.0(3)
C35 C34 H34 . 120.0
C33 C34 H34 . 120.0
C34 C35 C36 . 121.9(4)
C34 C35 H35 . 119.1
C36 C35 H35 . 119.1
N9 C36 C35 . 122.7(3)
N9 C36 H36 . 118.7
C35 C36 H36 . 118.7
N10 C37 Fe2 . 175.1(3)
N11 C38 Fe2 . 177.2(3)
N12 C39 Fe2 . 176.8(3)
N5 Fe1 N2 . 178.25(13)
N5 Fe1 N4 . 82.70(12)
N2 Fe1 N4 . 97.75(12)
N5 Fe1 N6 . 82.91(12)
N2 Fe1 N6 . 96.64(12)
N4 Fe1 N6 . 165.61(12)
N5 Fe1 N1 . 96.89(12)
N2 Fe1 N1 . 81.40(12)
N4 Fe1 N1 . 93.56(12)
N6 Fe1 N1 . 88.18(12)
N5 Fe1 N3 . 99.12(12)
N2 Fe1 N3 . 82.59(12)
N4 Fe1 N3 . 87.56(12)
N6 Fe1 N3 . 94.70(12)
N1 Fe1 N3 . 163.96(12)
N8 Fe2 C38 . 178.23(16)
N8 Fe2 N7 . 82.21(13)
C38 Fe2 N7 . 97.87(14)
N8 Fe2 C37 . 94.17(15)
C38 Fe2 C37 . 84.06(16)
N7 Fe2 C37 . 89.14(14)
N8 Fe2 N9 . 83.05(12)
C38 Fe2 N9 . 96.90(13)
N7 Fe2 N9 . 165.21(12)
C37 Fe2 N9 . 93.16(14)
N8 Fe2 C39 . 95.83(15)
C38 Fe2 C39 . 85.94(16)
N7 Fe2 C39 . 91.68(14)
C37 Fe2 C39 . 169.99(15)
N9 Fe2 C39 . 88.59(15)
C1 N1 C5 . 117.8(3)
C1 N1 Fe1 . 127.5(2)
C5 N1 Fe1 . 114.5(2)
C6 N2 C7 . 123.1(3)
C6 N2 Fe1 . 118.2(2)
C7 N2 Fe1 . 118.2(2)
C12 N3 C8 . 120.6(3)
C12 N3 Fe1 . 126.2(2)
C8 N3 Fe1 . 112.9(2)
C13 N4 C17 . 117.9(3)
C13 N4 Fe1 . 127.7(2)
C17 N4 Fe1 . 114.1(2)
C19 N5 C18 . 125.6(3)
C19 N5 Fe1 . 117.9(2)
C18 N5 Fe1 . 116.5(2)
C24 N6 C20 . 116.9(3)
C24 N6 Fe1 . 129.6(2)
C20 N6 Fe1 . 113.0(2)
C25 N7 C29 . 120.0(3)
C25 N7 Fe2 . 125.4(2)
C29 N7 Fe2 . 114.6(2)
C30 N8 C31 . 124.3(3)
C30 N8 Fe2 . 118.0(3)
C31 N8 Fe2 . 117.7(2)
C36 N9 C32 . 119.0(3)
C36 N9 Fe2 . 129.0(3)
C32 N9 Fe2 . 112.0(2)
H7D O7 H7A . 90.2
H8A O8 H8B . 109.5
O9 O9 H9A 2_556 57.9
O9 O9 H9B 2_556 107.3
H9A O9 H9B . 116.4

loop_
_geom_bond_atom_site_label_1
_geom_bond_atom_site_label_2
_geom_bond_site_symmetry_2
_geom_bond_distance
C1 N1 . 1.338(4)
C1 C2 . 1.363(5)
C1 H1 . 0.9300
C2 C3 . 1.364(5)
C2 H2 . 0.9300
C3 C4 . 1.364(5)
C3 H3 . 0.9300
C4 C5 . 1.390(5)
C4 H4 . 0.9300
C5 N1 . 1.353(5)
C5 C6 . 1.506(5)
C6 O1 . 1.221(4)
C6 N2 . 1.357(5)
C7 O2 . 1.177(4)
C7 N2 . 1.426(5)
C7 C8 . 1.489(5)
C8 N3 . 1.354(5)
C8 C9 . 1.378(5)
C9 C10 . 1.363(5)
C9 H9 . 0.9300
C10 C11 . 1.348(5)
C10 H10 . 0.9300
C11 C12 . 1.406(5)
C11 H11 . 0.9300
C12 N3 . 1.326(5)
C12 H12 . 0.9300
C13 N4 . 1.363(4)
C13 C14 . 1.380(5)
C13 H13 . 0.9300
C14 C15 . 1.336(5)
C14 H14 . 0.9300
C15 C16 . 1.364(5)
C15 H15 . 0.9300
C16 C17 . 1.341(5)
C16 H16 . 0.9300
C17 N4 . 1.384(4)
C17 C18 . 1.478(5)
C18 O3 . 1.247(4)
C18 N5 . 1.385(4)
C19 O4 . 1.221(4)
C19 N5 . 1.373(4)
C19 C20 . 1.500(5)
C20 C21 . 1.320(5)
C20 N6 . 1.409(4)
C21 C22 . 1.453(5)
C21 H21 . 0.9300
C22 C23 . 1.319(5)
C22 H22 . 0.9300
C23 C24 . 1.409(5)
C23 H23 . 0.9300
C24 N6 . 1.321(4)
C24 H24 . 0.9300
C25 C26 . 1.390(5)
C25 N7 . 1.390(5)
C25 H25 . 0.9300
C26 C27 . 1.390(5)
C26 H26 . 0.9300
C27 C28 . 1.390(6)
C27 H27 . 0.9300
C28 C29 . 1.390(5)
C28 H28 . 0.9300
C29 N7 . 1.390(4)
C29 C30 . 1.467(5)
C30 O5 . 1.206(4)
C30 N8 . 1.366(4)
C31 O6 . 1.216(4)
C31 N8 . 1.387(5)
C31 C32 . 1.465(5)
C32 N9 . 1.372(5)
C32 C33 . 1.429(5)
C33 C34 . 1.426(5)
C33 H33 . 0.9300
C34 C35 . 1.247(5)
C34 H34 . 0.9300
C35 C36 . 1.361(5)
C35 H35 . 0.9300
C36 N9 . 1.297(4)
C36 H36 . 0.9300
C37 N10 . 1.117(4)
C37 Fe2 . 1.948(4)
C38 N11 . 1.185(4)
C38 Fe2 . 1.922(4)
C39 N12 . 1.134(5)
C39 Fe2 . 2.000(4)
Fe1 N5 . 1.910(3)
Fe1 N2 . 1.911(3)
Fe1 N4 . 1.956(3)
Fe1 N6 . 1.976(3)
Fe1 N1 . 1.977(3)
Fe1 N3 . 1.979(3)
Fe2 N8 . 1.898(3)
Fe2 N7 . 1.942(3)
Fe2 N9 . 1.977(3)
O7 H7D . 0.9700
O7 H7A . 0.8500
O8 H8A . 0.8500
O8 H8B . 0.8500
O9 O9 2_556 1.014(16)
O9 H9A . 0.8500
O9 H9B . 0.8501

loop_
_geom_torsion_atom_site_label_1
_geom_torsion_atom_site_label_2
_geom_torsion_atom_site_label_3
_geom_torsion_atom_site_label_4
_geom_torsion
N1 C1 C2 C3 -3.7(6)
C1 C2 C3 C4 5.6(6)
C2 C3 C4 C5 -5.2(6)
C3 C4 C5 N1 3.3(5)
C3 C4 C5 C6 -175.4(3)
N1 C5 C6 O1 178.8(3)
C4 C5 C6 O1 -2.5(5)
N1 C5 C6 N2 6.6(4)
C4 C5 C6 N2 -174.7(3)
O2 C7 C8 N3 179.1(3)
N2 C7 C8 N3 -6.1(4)
O2 C7 C8 C9 7.7(6)
N2 C7 C8 C9 -177.4(3)
N3 C8 C9 C10 7.3(5)
C7 C8 C9 C10 178.6(3)
C8 C9 C10 C11 -6.7(6)
C9 C10 C11 C12 4.9(6)
C10 C11 C12 N3 -3.9(6)
N4 C13 C14 C15 -4.4(6)
C13 C14 C15 C16 5.0(6)
C14 C15 C16 C17 -3.6(7)
C15 C16 C17 N4 1.4(7)
C15 C16 C17 C18 -179.3(4)
C16 C17 C18 O3 3.8(6)
N4 C17 C18 O3 -176.9(3)
C16 C17 C18 N5 -177.3(4)
N4 C17 C18 N5 2.1(4)
O4 C19 C20 C21 2.8(6)
N5 C19 C20 C21 -179.7(4)
O4 C19 C20 N6 -178.5(3)
N5 C19 C20 N6 -1.0(5)
N6 C20 C21 C22 1.4(6)
C19 C20 C21 C22 -180.0(4)
C20 C21 C22 C23 -0.5(7)
C21 C22 C23 C24 -0.4(6)
C22 C23 C24 N6 0.4(6)
N7 C25 C26 C27 0.0(6)
C25 C26 C27 C28 0.0(6)
C26 C27 C28 C29 0.0(6)
C27 C28 C29 N7 0.0(5)
C27 C28 C29 C30 -178.7(4)
C28 C29 C30 O5 0.2(6)
N7 C29 C30 O5 -178.6(3)
C28 C29 C30 N8 178.4(3)
N7 C29 C30 N8 -0.4(4)
O6 C31 C32 N9 -179.1(4)
N8 C31 C32 N9 -0.6(5)
O6 C31 C32 C33 3.6(6)
N8 C31 C32 C33 -177.9(4)
N9 C32 C33 C34 8.4(5)
C31 C32 C33 C34 -174.3(4)
C32 C33 C34 C35 -14.2(5)
C33 C34 C35 C36 14.4(6)
C34 C35 C36 N9 -8.5(6)
C2 C1 N1 C5 1.7(5)
C2 C1 N1 Fe1 176.5(3)
C4 C5 N1 C1 -1.6(5)
C6 C5 N1 C1 177.2(3)
C4 C5 N1 Fe1 -177.0(3)
C6 C5 N1 Fe1 1.7(4)
N5 Fe1 N1 C1 -1.8(3)
N2 Fe1 N1 C1 178.5(3)
N4 Fe1 N1 C1 81.2(3)
N6 Fe1 N1 C1 -84.5(3)
N3 Fe1 N1 C1 174.8(4)
N5 Fe1 N1 C5 173.1(2)
N2 Fe1 N1 C5 -6.5(2)
N4 Fe1 N1 C5 -103.8(2)
N6 Fe1 N1 C5 90.5(2)
N3 Fe1 N1 C5 -10.3(6)
O1 C6 N2 C7 3.6(6)
C5 C6 N2 C7 175.2(3)
O1 C6 N2 Fe1 176.0(3)
C5 C6 N2 Fe1 -12.5(4)
O2 C7 N2 C6 -12.3(6)
C8 C7 N2 C6 173.2(3)
O2 C7 N2 Fe1 175.4(3)
C8 C7 N2 Fe1 0.9(4)
N4 Fe1 N2 C6 103.4(3)
N6 Fe1 N2 C6 -76.2(3)
N1 Fe1 N2 C6 10.9(3)
N3 Fe1 N2 C6 -170.1(3)
N4 Fe1 N2 C7 -83.9(3)
N6 Fe1 N2 C7 96.5(3)
N1 Fe1 N2 C7 -176.4(3)
N3 Fe1 N2 C7 2.6(2)
C11 C12 N3 C8 4.8(5)
C11 C12 N3 Fe1 177.5(3)
C9 C8 N3 C12 -6.3(5)
C7 C8 N3 C12 -178.1(3)
C9 C8 N3 Fe1 -180.0(3)
C7 C8 N3 Fe1 8.3(4)
N5 Fe1 N3 C12 1.2(3)
N2 Fe1 N3 C12 -179.1(3)
N4 Fe1 N3 C12 -81.0(3)
N6 Fe1 N3 C12 84.8(3)
N1 Fe1 N3 C12 -175.4(4)
N5 Fe1 N3 C8 174.5(2)
N2 Fe1 N3 C8 -5.9(2)
N4 Fe1 N3 C8 92.3(2)
N6 Fe1 N3 C8 -102.0(2)
N1 Fe1 N3 C8 -2.1(6)
C14 C13 N4 C17 2.0(5)
C14 C13 N4 Fe1 175.9(2)
C16 C17 N4 C13 -0.7(5)
C18 C17 N4 C13 180.0(3)
C16 C17 N4 Fe1 -175.3(3)
C18 C17 N4 Fe1 5.3(4)
N5 Fe1 N4 C13 178.0(3)
N2 Fe1 N4 C13 -0.3(3)
N6 Fe1 N4 C13 178.0(4)
N1 Fe1 N4 C13 81.5(3)
N3 Fe1 N4 C13 -82.5(3)
N5 Fe1 N4 C17 -7.9(3)
N2 Fe1 N4 C17 173.8(2)
N6 Fe1 N4 C17 -7.9(6)
N1 Fe1 N4 C17 -104.4(3)
N3 Fe1 N4 C17 91.6(3)
O4 C19 N5 C18 -10.3(6)
C20 C19 N5 C18 172.4(3)
O4 C19 N5 Fe1 171.3(3)
C20 C19 N5 Fe1 -5.9(4)
O3 C18 N5 C19 -8.3(6)
C17 C18 N5 C19 172.8(3)
O3 C18 N5 Fe1 170.1(3)
C17 C18 N5 Fe1 -8.8(4)
N4 Fe1 N5 C19 -172.1(3)
N6 Fe1 N5 C19 7.9(3)
N1 Fe1 N5 C19 -79.4(3)
N3 Fe1 N5 C19 101.6(3)
N4 Fe1 N5 C18 9.4(2)
N6 Fe1 N5 C18 -170.6(3)
N1 Fe1 N5 C18 102.1(3)
N3 Fe1 N5 C18 -76.9(3)
C23 C24 N6 C20 0.5(5)
C23 C24 N6 Fe1 171.9(3)
C21 C20 N6 C24 -1.4(5)
C19 C20 N6 C24 179.9(3)
C21 C20 N6 Fe1 -174.2(3)
C19 C20 N6 Fe1 7.0(4)
N5 Fe1 N6 C24 -179.8(3)
N2 Fe1 N6 C24 -1.5(3)
N4 Fe1 N6 C24 -179.8(4)
N1 Fe1 N6 C24 -82.6(3)
N3 Fe1 N6 C24 81.6(3)
N5 Fe1 N6 C20 -8.0(2)
N2 Fe1 N6 C20 170.3(2)
N4 Fe1 N6 C20 -8.1(6)
N1 Fe1 N6 C20 89.1(2)
N3 Fe1 N6 C20 -106.7(2)
C26 C25 N7 C29 0.0(6)
C26 C25 N7 Fe2 179.5(3)
C28 C29 N7 C25 0.0(5)
C30 C29 N7 C25 178.8(3)
C28 C29 N7 Fe2 -179.6(3)
C30 C29 N7 Fe2 -0.7(4)
N8 Fe2 N7 C25 -178.4(3)
C38 Fe2 N7 C25 3.4(3)
C37 Fe2 N7 C25 87.3(3)
N9 Fe2 N7 C25 -173.6(5)
C39 Fe2 N7 C25 -82.7(3)
N8 Fe2 N7 C29 1.1(2)
C38 Fe2 N7 C29 -177.1(3)
C37 Fe2 N7 C29 -93.2(3)
N9 Fe2 N7 C29 6.0(7)
C39 Fe2 N7 C29 96.8(3)
O5 C30 N8 C31 -0.4(6)
C29 C30 N8 C31 -178.4(3)
O5 C30 N8 Fe2 179.4(3)
C29 C30 N8 Fe2 1.4(4)
O6 C31 N8 C30 -1.2(7)
C32 C31 N8 C30 -179.6(3)
O6 C31 N8 Fe2 179.0(3)
C32 C31 N8 Fe2 0.7(4)
N7 Fe2 N8 C30 -1.4(3)
C37 Fe2 N8 C30 87.1(3)
N9 Fe2 N8 C30 179.8(3)
C39 Fe2 N8 C30 -92.3(3)
N7 Fe2 N8 C31 178.4(3)
C37 Fe2 N8 C31 -93.1(3)
N9 Fe2 N8 C31 -0.4(3)
C39 Fe2 N8 C31 87.4(3)
C35 C36 N9 C32 2.4(6)
C35 C36 N9 Fe2 -178.5(3)
C33 C32 N9 C36 -3.0(5)
C31 C32 N9 C36 179.6(3)
C33 C32 N9 Fe2 177.8(3)
C31 C32 N9 Fe2 0.3(4)
N8 Fe2 N9 C36 -179.1(4)
C38 Fe2 N9 C36 -0.9(4)
N7 Fe2 N9 C36 176.1(4)
C37 Fe2 N9 C36 -85.3(4)
C39 Fe2 N9 C36 84.9(4)
N8 Fe2 N9 C32 0.0(3)
C38 Fe2 N9 C32 178.3(3)
N7 Fe2 N9 C32 -4.8(7)
C37 Fe2 N9 C32 93.9(3)
C39 Fe2 N9 C32 -96.0(3)
